data_7222997
loop_
_publ_author_name
'Lutz, H.D.'
'Alici, E.'
'Kellersohn, T.'
'Kuske, P.'

_publ_section_title
;
 Zur Polymorphie des Ba (Br O3)2 und Sr (I O3)2, Kristallstruktur,
 roentgenographische, schwingungsspektroskopische und thermoanalytische
 Untersuchungen
;
_journal_name_full
;
Zeitschrift fuer Naturforschung, Teil B. Anorganische Chemie, Organische 
Chemie (42,1987-)
;
_journal_page_first 587
_journal_page_last 592
_journal_volume 45
_journal_year 1990
_chemical_formula_sum 'Ba Br2 O6'
_chemical_name_systematic 'Ba (Br O3)2'
_space_group_IT_number 15
_symmetry_space_group_name_Hall '-C 2yc'
_symmetry_space_group_name_H-M 'C 1 2/c 1'
_cell_angle_alpha 90
_cell_angle_beta 134.17
_cell_angle_gamma 90
_cell_formula_units_Z 4
_cell_length_a 13.315
_cell_length_b 7.902
_cell_length_c 8.58
_cell_volume 647.517
_citation_journal_id_ASTM ZNBSEN
_cod_data_source_file Lutz_ZNBSEN_1990_1323.cif
_cod_data_source_block Ba1Br2O6
_cod_original_cell_volume 647.5175
_cod_original_formula_sum 'Ba1 Br2 O6'
_cod_database_code 7222997

loop_
_symmetry_equiv_pos_as_xyz
x,y,z
-x,y,-z+1/2
-x,-y,-z
x,-y,z-1/2
x+1/2,y+1/2,z
-x+1/2,y+1/2,-z+1/2
-x+1/2,-y+1/2,-z
x+1/2,-y+1/2,z-1/2

loop_
_atom_site_label
_atom_site_type_symbol
_atom_site_fract_x
_atom_site_fract_y
_atom_site_fract_z
_atom_site_occupancy
_atom_site_U_iso_or_equiv
Br1 Br+5 0.19141 0.4893 0.1985 1 0.0
O1 O-2 0.1889 0.409 0.3729 1 0.0
O3 O-2 0.098 0.665 0.11 1 0.0
Ba1 Ba+2 0 0.144 0.25 1 0.0
O2 O-2 0.3568 0.554 0.366 1 0.0
